data_2106526
loop_
_publ_author_name
'Jeitschko, W.'
'Donohue, P.C.'

_publ_section_title
;
 High-pressure Mn P4 , a polyphosphide with Mn-Mn pairs
;
_journal_name_full 'Acta Crystallographica B (24,1968-38,1982)'
_journal_page_first 574
_journal_page_last 580
_journal_volume 31
_journal_year 1975
_chemical_formula_sum 'Mn P4'
_space_group_IT_number 15
_symmetry_space_group_name_Hall '-C 2yc'
_symmetry_space_group_name_H-M 'C 1 2/c 1'
_cell_angle_alpha 90
_cell_angle_beta 94.71
_cell_angle_gamma 90
_cell_formula_units_Z 16
_cell_length_a 10.513
_cell_length_b 5.0944
_cell_length_c 21.804
_cell_volume 1163.823
_citation_journal_id_ASTM ACBCAR
_cod_data_source_file Jeitschko_ACBCAR_1975_1913.cif
_cod_data_source_block Mn1P4
_cod_original_formula_sum 'Mn1 P4'
_cod_database_code 2106526

loop_
_symmetry_equiv_pos_as_xyz
x,y,z
-x,y,-z+1/2
-x,-y,-z
x,-y,z-1/2
x+1/2,y+1/2,z
-x+1/2,y+1/2,-z+1/2
-x+1/2,-y+1/2,-z
x+1/2,-y+1/2,z-1/2

loop_
_atom_site_label
_atom_site_type_symbol
_atom_site_fract_x
_atom_site_fract_y
_atom_site_fract_z
_atom_site_occupancy
_atom_site_U_iso_or_equiv
P3 P 0.07973 0.4207 0.07441 1 0.0
P4 P 0.77567 0.8099 0.04916 1 0.0
Mn1 Mn 0.92576 0.1172 0.07002 1 0.0
P5 P 0.47458 0.5175 0.17056 1 0.0
P1 P 0.57712 0.3274 0.03698 1 0.0
P6 P 0.17128 0.1223 0.21538 1 0.0
P8 P 0.46793 0.1058 0.19999 1 0.0
P2 P 0.76977 0.409 0.0834 1 0.0
P7 P 0.16026 0.5081 0.16917 1 0.0
Mn2 Mn 0.31551 0.8018 0.18209 1 0.0
